data_7153368
loop_
_publ_author_name
'Sunnam, Sunil Kumar'
'Schepmann, Dirk'
'Wibbeling, Birgit'
'W\"unsch, Bernhard'

_publ_section_title
;
 Bicyclic sigma receptor ligands by stereoselective Dieckmann analogous
 cyclization of piperazinebutyrate.
;
_journal_issue 16
_journal_name_full 'Organic &amp; biomolecular chemistry'
_journal_page_first 3715
_journal_page_last 3722
_journal_paper_doi 10.1039/c003878d
_journal_volume 8
_journal_year 2010
_chemical_formula_sum 'C20 H30 N2 O4 Si'
_chemical_formula_weight 390.55
_chemical_name_systematic
;
?
;
_space_group_IT_number 2
_symmetry_cell_setting triclinic
_symmetry_space_group_name_Hall '-P 1'
_symmetry_space_group_name_H-M 'P -1'
_atom_sites_solution_hydrogens geom
_atom_sites_solution_primary direct
_atom_sites_solution_secondary difmap
_audit_creation_method SHELXL-97
_cell_angle_alpha 82.320(1)
_cell_angle_beta 80.314(1)
_cell_angle_gamma 86.226(1)
_cell_formula_units_Z 2
_cell_length_a 8.9326(1)
_cell_length_b 10.1183(1)
_cell_length_c 11.8959(1)
_cell_measurement_reflns_used 3863
_cell_measurement_temperature 223(2)
_cell_measurement_theta_max 68.20
_cell_measurement_theta_min 0.88
_cell_volume 1049.316(18)
_computing_cell_refinement 'Collect (Nonius B.V., 1998)'
_computing_data_collection 'Collect (Nonius B.V., 1998)'
_computing_data_reduction 'Denzo-SMN (Otwinowski & Minor, 1997)'
_computing_molecular_graphics 'SCHAKAL (Keller, 1997)'
_computing_publication_material 'SHELXL-97 (Sheldrick, 1997)'
_computing_structure_refinement 'SHELXL-97 (Sheldrick, 1997)'
_computing_structure_solution 'SHELXS-97 (Sheldrick, 1990)'
_diffrn_ambient_temperature 223(2)
_diffrn_measured_fraction_theta_full 0.959
_diffrn_measured_fraction_theta_max 0.959
_diffrn_measurement_device_type 'Nonius KappaCCD APEXII'
_diffrn_measurement_method '\w and \f scans'
_diffrn_radiation_monochromator graphite
_diffrn_radiation_source 'fine-focus sealed tube'
_diffrn_radiation_type CuK\a
_diffrn_radiation_wavelength 1.54178
_diffrn_reflns_av_R_equivalents 0.057
_diffrn_reflns_av_sigmaI/netI 0.0349
_diffrn_reflns_limit_h_max 10
_diffrn_reflns_limit_h_min -10
_diffrn_reflns_limit_k_max 11
_diffrn_reflns_limit_k_min -11
_diffrn_reflns_limit_l_max 14
_diffrn_reflns_limit_l_min -14
_diffrn_reflns_number 12315
_diffrn_reflns_theta_full 67.47
_diffrn_reflns_theta_max 67.47
_diffrn_reflns_theta_min 4.41
_exptl_absorpt_coefficient_mu 1.210
_exptl_absorpt_correction_T_max 0.9646
_exptl_absorpt_correction_T_min 0.6432
_exptl_absorpt_correction_type multi-scan
_exptl_absorpt_process_details 'Denzo (Otwinowski, Borek, Majewski & Minor, 2003)'
_exptl_crystal_colour colourless
_exptl_crystal_density_diffrn 1.236
_exptl_crystal_density_method 'not measured'
_exptl_crystal_description needle
_exptl_crystal_F_000 420
_exptl_crystal_size_max 0.40
_exptl_crystal_size_mid 0.05
_exptl_crystal_size_min 0.03
_refine_diff_density_max 0.256
_refine_diff_density_min -0.228
_refine_diff_density_rms 0.044
_refine_ls_extinction_method none
_refine_ls_goodness_of_fit_ref 1.010
_refine_ls_hydrogen_treatment constr
_refine_ls_matrix_type full
_refine_ls_number_parameters 249
_refine_ls_number_reflns 3630
_refine_ls_number_restraints 0
_refine_ls_restrained_S_all 1.010
_refine_ls_R_factor_all 0.0593
_refine_ls_R_factor_gt 0.0480
_refine_ls_shift/su_max 0.000
_refine_ls_shift/su_mean 0.000
_refine_ls_structure_factor_coef Fsqd
_refine_ls_weighting_details 'calc w=1/[\s^2^(Fo^2^)+(0.0603P)^2^+0.6129P] where P=(Fo^2^+2Fc^2^)/3'
_refine_ls_weighting_scheme calc
_refine_ls_wR_factor_gt 0.1172
_refine_ls_wR_factor_ref 0.1266
_reflns_number_gt 3025
_reflns_number_total 3630
_reflns_threshold_expression >2sigma(I)
_cod_data_source_file c003878d.txt
_cod_data_source_block fro5270
_cod_original_sg_symbol_H-M P-1
_cod_database_code 7153368

loop_
_symmetry_equiv_pos_as_xyz
'x, y, z'
'-x, -y, -z'

loop_
_atom_site_label
_atom_site_type_symbol
_atom_site_fract_x
_atom_site_fract_y
_atom_site_fract_z
_atom_site_U_iso_or_equiv
_atom_site_adp_type
_atom_site_occupancy
_atom_site_symmetry_multiplicity
_atom_site_calc_flag
_atom_site_refinement_flags
C1 C 0.1175(2) 0.6293(2) 0.85256(17) 0.0326(4) Uani 1 1 d .
H1 H 0.1354 0.5404 0.8954 0.039 Uiso 1 1 calc R
C2 C 0.1897(2) 0.6188(2) 0.72564(18) 0.0365(5) Uani 1 1 d .
C3 C 0.2168(3) 0.7524(2) 0.65075(19) 0.0429(5) Uani 1 1 d .
H3A H 0.2652 0.7347 0.5737 0.051 Uiso 1 1 calc R
H3B H 0.2889 0.8001 0.6823 0.051 Uiso 1 1 calc R
C4 C 0.0761(3) 0.8444(2) 0.63910(19) 0.0437(5) Uani 1 1 d .
H4A H 0.0892 0.8920 0.5610 0.052 Uiso 1 1 calc R
H4B H -0.0118 0.7887 0.6478 0.052 Uiso 1 1 calc R
C5 C 0.0395(3) 0.9470(2) 0.7234(2) 0.0433(5) Uani 1 1 d .
H5A H -0.0476 1.0037 0.7029 0.052 Uiso 1 1 calc R
H5B H 0.1263 1.0043 0.7133 0.052 Uiso 1 1 calc R
C6 C 0.0027(2) 0.8915(2) 0.85154(19) 0.0381(5) Uani 1 1 d .
H6 H -0.0481 0.9656 0.8922 0.046 Uiso 1 1 calc R
N7 N -0.10358(19) 0.78307(17) 0.87437(15) 0.0348(4) Uani 1 1 d .
C8 C -0.0541(2) 0.6557(2) 0.87118(16) 0.0331(5) Uani 1 1 d .
O1 O -0.13867(17) 0.56184(15) 0.88744(14) 0.0435(4) Uani 1 1 d .
N9 N 0.19458(19) 0.72318(18) 0.90387(15) 0.0361(4) Uani 1 1 d .
C10 C 0.1469(2) 0.8520(2) 0.90108(18) 0.0375(5) Uani 1 1 d .
O2 O 0.21366(19) 0.93609(16) 0.93598(15) 0.0512(4) Uani 1 1 d .
C11 C -0.2655(2) 0.8173(2) 0.9103(2) 0.0424(5) Uani 1 1 d .
H11A H -0.2772 0.8610 0.9802 0.051 Uiso 1 1 calc R
H11B H -0.3213 0.7349 0.9291 0.051 Uiso 1 1 calc R
C12 C -0.3342(2) 0.9078(2) 0.8198(2) 0.0404(5) Uani 1 1 d .
C13 C -0.3930(3) 1.0328(2) 0.8414(2) 0.0475(6) Uani 1 1 d .
H13 H -0.3921 1.0605 0.9136 0.057 Uiso 1 1 calc R
C14 C -0.4533(3) 1.1181(3) 0.7575(3) 0.0642(7) Uani 1 1 d .
H14 H -0.4949 1.2027 0.7732 0.077 Uiso 1 1 calc R
C15 C -0.4518(4) 1.0785(4) 0.6517(3) 0.0770(9) Uani 1 1 d .
H15 H -0.4906 1.1369 0.5941 0.092 Uiso 1 1 calc R
C16 C -0.3940(4) 0.9541(4) 0.6292(3) 0.0767(9) Uani 1 1 d .
H16 H -0.3931 0.9275 0.5563 0.092 Uiso 1 1 calc R
C17 C -0.3372(3) 0.8681(3) 0.7135(2) 0.0598(7) Uani 1 1 d .
H17 H -0.3003 0.7820 0.6985 0.072 Uiso 1 1 calc R
C18 C 0.3310(3) 0.6772(3) 0.9524(2) 0.0481(6) Uani 1 1 d .
H18A H 0.4203 0.6977 0.8954 0.072 Uiso 1 1 calc R
H18B H 0.3293 0.5815 0.9750 0.072 Uiso 1 1 calc R
H18C H 0.3343 0.7217 1.0192 0.072 Uiso 1 1 calc R
O3 O 0.32836(17) 0.54551(16) 0.73835(14) 0.0458(4) Uani 1 1 d .
C19 C 0.4400(3) 0.5397(3) 0.6383(3) 0.0664(8) Uani 1 1 d .
H19A H 0.3912 0.5247 0.5744 0.100 Uiso 1 1 calc R
H19B H 0.5136 0.4672 0.6524 0.100 Uiso 1 1 calc R
H19C H 0.4912 0.6234 0.6198 0.100 Uiso 1 1 calc R
O4 O 0.09653(17) 0.54714(14) 0.67345(12) 0.0375(4) Uani 1 1 d .
Si Si 0.06003(7) 0.38613(6) 0.68883(5) 0.03908(19) Uani 1 1 d .
C20 C 0.0917(3) 0.2952(2) 0.8286(2) 0.0544(7) Uani 1 1 d .
H20A H 0.1931 0.3106 0.8418 0.082 Uiso 1 1 calc R
H20B H 0.0817 0.2004 0.8281 0.082 Uiso 1 1 calc R
H20C H 0.0171 0.3267 0.8894 0.082 Uiso 1 1 calc R
C21 C 0.1832(4) 0.3078(3) 0.5706(2) 0.0624(8) Uani 1 1 d .
H21A H 0.1703 0.3580 0.4973 0.094 Uiso 1 1 calc R
H21B H 0.1546 0.2166 0.5724 0.094 Uiso 1 1 calc R
H21C H 0.2887 0.3080 0.5807 0.094 Uiso 1 1 calc R
C22 C -0.1400(3) 0.3801(3) 0.6693(3) 0.0631(7) Uani 1 1 d .
H22A H -0.2043 0.4330 0.7222 0.095 Uiso 1 1 calc R
H22B H -0.1705 0.2883 0.6843 0.095 Uiso 1 1 calc R
H22C H -0.1503 0.4157 0.5910 0.095 Uiso 1 1 calc R

loop_
_atom_site_aniso_label
_atom_site_aniso_U_11
_atom_site_aniso_U_22
_atom_site_aniso_U_33
_atom_site_aniso_U_23
_atom_site_aniso_U_13
_atom_site_aniso_U_12
C1 0.0346(11) 0.0321(11) 0.0314(10) -0.0072(8) -0.0026(8) -0.0041(8)
C2 0.0366(11) 0.0377(11) 0.0349(11) -0.0079(9) -0.0021(9) -0.0027(9)
C3 0.0507(13) 0.0412(12) 0.0343(11) -0.0065(9) 0.0053(10) -0.0117(10)
C4 0.0602(15) 0.0355(12) 0.0341(11) 0.0013(9) -0.0067(10) -0.0073(10)
C5 0.0518(13) 0.0329(11) 0.0451(13) -0.0008(10) -0.0085(11) -0.0075(10)
C6 0.0410(12) 0.0314(11) 0.0434(12) -0.0118(9) -0.0049(9) -0.0035(9)
N7 0.0319(9) 0.0351(9) 0.0379(9) -0.0078(7) -0.0034(7) -0.0031(7)
C8 0.0388(11) 0.0345(11) 0.0265(10) -0.0071(8) -0.0027(8) -0.0059(9)
O1 0.0408(8) 0.0376(8) 0.0520(9) -0.0088(7) -0.0004(7) -0.0120(7)
N9 0.0355(9) 0.0402(10) 0.0348(9) -0.0094(7) -0.0065(7) -0.0052(8)
C10 0.0406(12) 0.0390(12) 0.0340(11) -0.0121(9) -0.0010(9) -0.0083(9)
O2 0.0516(10) 0.0476(9) 0.0612(11) -0.0216(8) -0.0129(8) -0.0119(8)
C11 0.0354(12) 0.0457(13) 0.0455(13) -0.0088(10) -0.0027(10) -0.0002(10)
C12 0.0325(11) 0.0466(13) 0.0446(12) -0.0110(10) -0.0081(9) -0.0044(9)
C13 0.0452(13) 0.0501(14) 0.0490(14) -0.0113(11) -0.0097(11) -0.0005(11)
C14 0.0623(17) 0.0562(16) 0.075(2) -0.0023(14) -0.0211(15) 0.0071(13)
C15 0.0666(19) 0.099(3) 0.066(2) 0.0071(18) -0.0312(16) 0.0079(18)
C16 0.073(2) 0.111(3) 0.0571(18) -0.0265(17) -0.0339(15) 0.0132(19)
C17 0.0554(15) 0.0698(18) 0.0634(17) -0.0275(14) -0.0244(13) 0.0075(13)
C18 0.0414(13) 0.0556(15) 0.0510(14) -0.0060(11) -0.0158(11) -0.0076(11)
O3 0.0377(8) 0.0531(10) 0.0443(9) -0.0117(7) 0.0017(7) 0.0050(7)
C19 0.0476(15) 0.083(2) 0.0626(18) -0.0177(15) 0.0123(13) 0.0055(14)
O4 0.0508(9) 0.0324(8) 0.0305(7) -0.0071(6) -0.0063(6) -0.0050(6)
Si 0.0541(4) 0.0315(3) 0.0326(3) -0.0068(2) -0.0072(3) -0.0027(3)
C20 0.0845(19) 0.0373(13) 0.0413(13) -0.0042(10) -0.0117(13) -0.0006(12)
C21 0.098(2) 0.0417(14) 0.0449(14) -0.0133(11) 0.0008(14) 0.0015(14)
C22 0.0682(18) 0.0527(16) 0.0736(19) -0.0057(13) -0.0229(15) -0.0168(13)

loop_
_atom_type_symbol
_atom_type_description
_atom_type_scat_dispersion_real
_atom_type_scat_dispersion_imag
_atom_type_scat_source
C C 0.0181 0.0091 'International Tables Vol C Tables 4.2.6.8 and 6.1.1.4'
H H 0.0000 0.0000 'International Tables Vol C Tables 4.2.6.8 and 6.1.1.4'
N N 0.0311 0.0180 'International Tables Vol C Tables 4.2.6.8 and 6.1.1.4'
O O 0.0492 0.0322 'International Tables Vol C Tables 4.2.6.8 and 6.1.1.4'
Si Si 0.2541 0.3302 'International Tables Vol C Tables 4.2.6.8 and 6.1.1.4'

loop_
_geom_angle_atom_site_label_1
_geom_angle_atom_site_label_2
_geom_angle_atom_site_label_3
_geom_angle
N9 C1 C8 111.99(16)
N9 C1 C2 112.03(16)
C8 C1 C2 114.32(16)
N9 C1 H1 105.9
C8 C1 H1 105.9
C2 C1 H1 105.9
O4 C2 O3 110.79(17)
O4 C2 C3 107.36(17)
O3 C2 C3 111.75(18)
O4 C2 C1 110.10(16)
O3 C2 C1 102.01(16)
C3 C2 C1 114.82(17)
C2 C3 C4 116.15(19)
C2 C3 H3A 108.2
C4 C3 H3A 108.2
C2 C3 H3B 108.2
C4 C3 H3B 108.2
H3A C3 H3B 107.4
C5 C4 C3 116.42(19)
C5 C4 H4A 108.2
C3 C4 H4A 108.2
C5 C4 H4B 108.2
C3 C4 H4B 108.2
H4A C4 H4B 107.3
C4 C5 C6 116.30(18)
C4 C5 H5A 108.2
C6 C5 H5A 108.2
C4 C5 H5B 108.2
C6 C5 H5B 108.2
H5A C5 H5B 107.4
N7 C6 C10 111.92(17)
N7 C6 C5 113.45(17)
C10 C6 C5 110.93(18)
N7 C6 H6 106.7
C10 C6 H6 106.7
C5 C6 H6 106.7
C8 N7 C6 121.26(17)
C8 N7 C11 120.65(18)
C6 N7 C11 117.89(17)
O1 C8 N7 123.67(19)
O1 C8 C1 119.84(18)
N7 C8 C1 116.40(17)
C10 N9 C18 119.82(18)
C10 N9 C1 121.06(17)
C18 N9 C1 119.01(18)
O2 C10 N9 123.4(2)
O2 C10 C6 119.9(2)
N9 C10 C6 116.70(18)
N7 C11 C12 113.00(18)
N7 C11 H11A 109.0
C12 C11 H11A 109.0
N7 C11 H11B 109.0
C12 C11 H11B 109.0
H11A C11 H11B 107.8
C13 C12 C17 119.0(2)
C13 C12 C11 120.2(2)
C17 C12 C11 120.8(2)
C12 C13 C14 120.5(2)
C12 C13 H13 119.7
C14 C13 H13 119.7
C15 C14 C13 119.6(3)
C15 C14 H14 120.2
C13 C14 H14 120.2
C14 C15 C16 120.4(3)
C14 C15 H15 119.8
C16 C15 H15 119.8
C15 C16 C17 119.9(3)
C15 C16 H16 120.0
C17 C16 H16 120.0
C16 C17 C12 120.4(3)
C16 C17 H17 119.8
C12 C17 H17 119.8
N9 C18 H18A 109.5
N9 C18 H18B 109.5
H18A C18 H18B 109.5
N9 C18 H18C 109.5
H18A C18 H18C 109.5
H18B C18 H18C 109.5
C2 O3 C19 117.65(19)
O3 C19 H19A 109.5
O3 C19 H19B 109.5
H19A C19 H19B 109.5
O3 C19 H19C 109.5
H19A C19 H19C 109.5
H19B C19 H19C 109.5
C2 O4 Si 132.17(13)
O4 Si C20 113.71(10)
O4 Si C22 105.88(11)
C20 Si C22 111.07(14)
O4 Si C21 108.28(10)
C20 Si C21 109.35(13)
C22 Si C21 108.36(14)
Si C20 H20A 109.5
Si C20 H20B 109.5
H20A C20 H20B 109.5
Si C20 H20C 109.5
H20A C20 H20C 109.5
H20B C20 H20C 109.5
Si C21 H21A 109.5
Si C21 H21B 109.5
H21A C21 H21B 109.5
Si C21 H21C 109.5
H21A C21 H21C 109.5
H21B C21 H21C 109.5
Si C22 H22A 109.5
Si C22 H22B 109.5
H22A C22 H22B 109.5
Si C22 H22C 109.5
H22A C22 H22C 109.5
H22B C22 H22C 109.5

loop_
_geom_bond_atom_site_label_1
_geom_bond_atom_site_label_2
_geom_bond_distance
C1 N9 1.460(3)
C1 C8 1.522(3)
C1 C2 1.554(3)
C1 H1 0.9900
C2 O4 1.406(3)
C2 O3 1.421(3)
C2 C3 1.526(3)
C3 C4 1.528(3)
C3 H3A 0.9800
C3 H3B 0.9800
C4 C5 1.521(3)
C4 H4A 0.9800
C4 H4B 0.9800
C5 C6 1.541(3)
C5 H5A 0.9800
C5 H5B 0.9800
C6 N7 1.466(3)
C6 C10 1.513(3)
C6 H6 0.9900
N7 C8 1.338(3)
N7 C11 1.470(3)
C8 O1 1.227(2)
N9 C10 1.342(3)
N9 C18 1.458(3)
C10 O2 1.223(3)
C11 C12 1.503(3)
C11 H11A 0.9800
C11 H11B 0.9800
C12 C13 1.376(3)
C12 C17 1.382(3)
C13 C14 1.386(4)
C13 H13 0.9400
C14 C15 1.369(4)
C14 H14 0.9400
C15 C16 1.371(5)
C15 H15 0.9400
C16 C17 1.378(4)
C16 H16 0.9400
C17 H17 0.9400
C18 H18A 0.9700
C18 H18B 0.9700
C18 H18C 0.9700
O3 C19 1.424(3)
C19 H19A 0.9700
C19 H19B 0.9700
C19 H19C 0.9700
O4 Si 1.6625(15)
Si C20 1.846(2)
Si C22 1.846(3)
Si C21 1.865(3)
C20 H20A 0.9700
C20 H20B 0.9700
C20 H20C 0.9700
C21 H21A 0.9700
C21 H21B 0.9700
C21 H21C 0.9700
C22 H22A 0.9700
C22 H22B 0.9700
C22 H22C 0.9700

loop_
_geom_torsion_atom_site_label_1
_geom_torsion_atom_site_label_2
_geom_torsion_atom_site_label_3
_geom_torsion_atom_site_label_4
_geom_torsion
N9 C1 C2 O4 -169.34(16)
C8 C1 C2 O4 -40.6(2)
N9 C1 C2 O3 73.0(2)
C8 C1 C2 O3 -158.23(16)
N9 C1 C2 C3 -48.1(2)
C8 C1 C2 C3 80.7(2)
O4 C2 C3 C4 63.0(2)
O3 C2 C3 C4 -175.32(17)
C1 C2 C3 C4 -59.8(3)
C2 C3 C4 C5 93.4(2)
C3 C4 C5 C6 -62.5(3)
C4 C5 C6 N7 -45.9(3)
C4 C5 C6 C10 81.0(2)
C10 C6 N7 C8 -37.8(3)
C5 C6 N7 C8 88.7(2)
C10 C6 N7 C11 137.26(19)
C5 C6 N7 C11 -96.3(2)
C6 N7 C8 O1 -178.52(19)
C11 N7 C8 O1 6.6(3)
C6 N7 C8 C1 4.9(3)
C11 N7 C8 C1 -170.01(18)
N9 C1 C8 O1 -144.20(19)
C2 C1 C8 O1 87.0(2)
N9 C1 C8 N7 32.5(2)
C2 C1 C8 N7 -96.3(2)
C8 C1 N9 C10 -37.9(3)
C2 C1 N9 C10 92.1(2)
C8 C1 N9 C18 145.86(19)
C2 C1 N9 C18 -84.2(2)
C18 N9 C10 O2 1.2(3)
C1 N9 C10 O2 -175.0(2)
C18 N9 C10 C6 -178.83(19)
C1 N9 C10 C6 5.0(3)
N7 C6 C10 O2 -147.7(2)
C5 C6 C10 O2 84.5(2)
N7 C6 C10 N9 32.4(3)
C5 C6 C10 N9 -95.4(2)
C8 N7 C11 C12 -121.3(2)
C6 N7 C11 C12 63.7(2)
N7 C11 C12 C13 -118.2(2)
N7 C11 C12 C17 60.7(3)
C17 C12 C13 C14 -0.4(4)
C11 C12 C13 C14 178.5(2)
C12 C13 C14 C15 -1.2(4)
C13 C14 C15 C16 1.4(5)
C14 C15 C16 C17 0.1(5)
C15 C16 C17 C12 -1.8(5)
C13 C12 C17 C16 2.0(4)
C11 C12 C17 C16 -176.9(3)
O4 C2 O3 C19 75.3(2)
C3 C2 O3 C19 -44.3(3)
C1 C2 O3 C19 -167.5(2)
O3 C2 O4 Si 39.8(2)
C3 C2 O4 Si 162.10(15)
C1 C2 O4 Si -72.3(2)
C2 O4 Si C20 23.8(2)
C2 O4 Si C22 146.03(19)
C2 O4 Si C21 -97.9(2)
